data_4000529
_journal_name_full 'Chemistry of Materials'
_journal_paper_doi 10.1021/cm050526o
_journal_year 2005
_chemical_formula_sum 'C48 H50 N7 O35 Pr3'
_chemical_formula_weight 1707.69
_space_group_IT_number 206
_symmetry_cell_setting cubic
_symmetry_space_group_name_Hall '-I 2b 2c 3'
_symmetry_space_group_name_H-M 'I a -3'
_cell_angle_alpha 90.00
_cell_angle_beta 90.00
_cell_angle_gamma 90.00
_cell_formula_units_Z 8
_cell_length_a 27.028(6)
_cell_length_b 27.028(6)
_cell_length_c 27.028(6)
_cell_measurement_temperature 293(2)
_cell_volume 19744(8)
_diffrn_ambient_temperature 293(2)
_exptl_crystal_density_diffrn 1.149
_cod_depositor_comments
;
The following automatic conversions were performed:
'_symmetry_cell_setting' value 'Cubic' changed to 'cubic' according to
'/home/saulius/struct/CIF-dictionaries/cif_core.dic' dictionary named
'cif_core.dic' version 2.4.1 from 2010-06-29.

Automatic conversion script
Id: cif_fix_enum 1527 2010-12-29 10:47:43Z saulius 
;
_cod_database_code 4000529

loop_
_symmetry_equiv_pos_as_xyz
'x, y, z'
'-x+1/2, -y, z+1/2'
'-x, y+1/2, -z+1/2'
'x+1/2, -y+1/2, -z'
'z, x, y'
'z+1/2, -x+1/2, -y'
'-z+1/2, -x, y+1/2'
'-z, x+1/2, -y+1/2'
'y, z, x'
'-y, z+1/2, -x+1/2'
'y+1/2, -z+1/2, -x'
'-y+1/2, -z, x+1/2'
'x+1/2, y+1/2, z+1/2'
'-x+1, -y+1/2, z+1'
'-x+1/2, y+1, -z+1'
'x+1, -y+1, -z+1/2'
'z+1/2, x+1/2, y+1/2'
'z+1, -x+1, -y+1/2'
'-z+1, -x+1/2, y+1'
'-z+1/2, x+1, -y+1'
'y+1/2, z+1/2, x+1/2'
'-y+1/2, z+1, -x+1'
'y+1, -z+1, -x+1/2'
'-y+1, -z+1/2, x+1'
'-x, -y, -z'
'x-1/2, y, -z-1/2'
'x, -y-1/2, z-1/2'
'-x-1/2, y-1/2, z'
'-z, -x, -y'
'-z-1/2, x-1/2, y'
'z-1/2, x, -y-1/2'
'z, -x-1/2, y-1/2'
'-y, -z, -x'
'y, -z-1/2, x-1/2'
'-y-1/2, z-1/2, x'
'y-1/2, z, -x-1/2'
'-x+1/2, -y+1/2, -z+1/2'
'x, y+1/2, -z'
'x+1/2, -y, z'
'-x, y, z+1/2'
'-z+1/2, -x+1/2, -y+1/2'
'-z, x, y+1/2'
'z, x+1/2, -y'
'z+1/2, -x, y'
'-y+1/2, -z+1/2, -x+1/2'
'y+1/2, -z, x'
'-y, z, x+1/2'
'y, z+1/2, -x'

loop_
_atom_site_label
_atom_site_type_symbol
_atom_site_fract_x
_atom_site_fract_y
_atom_site_fract_z
_atom_site_U_iso_or_equiv
_atom_site_adp_type
_atom_site_occupancy
_atom_site_symmetry_multiplicity
_atom_site_calc_flag
_atom_site_refinement_flags
_atom_site_disorder_assembly
_atom_site_disorder_group
Pr1 Pr 0.165202(17) 1.165202(17) 0.165202(17) 0.0257(4) Uani 1 3 d S . .
Pr2 Pr 0.2500 1.2500 0.2500 0.0241(4) Uani 1 6 d S . .
O1 O 0.2224(3) 1.0908(2) 0.1659(3) 0.0443(18) Uani 1 1 d . . .
O2 O 0.1421(3) 1.0747(3) 0.1693(3) 0.0471(18) Uani 1 1 d . . .
O3 O 0.2726(3) 0.8399(2) 0.2201(3) 0.0454(18) Uani 1 1 d . . .
O4 O 0.1971(2) 0.8335(2) 0.2492(2) 0.0339(15) Uani 1 1 d . . .
N1A N 0.2891(11) 1.0176(12) 0.1703(17) 0.090(14) Uani 0.33 1 d P . .
N1B N 0.3101(13) 0.9321(12) 0.2021(17) 0.088(13) Uani 0.33 1 d P . .
N1C N 0.1087(17) 0.9851(14) 0.1922(18) 0.101(14) Uani 0.33 1 d P . .
C1 C 0.1871(4) 1.0606(3) 0.1711(3) 0.035(2) Uani 1 1 d . . .
C2 C 0.1978(4) 1.0072(4) 0.1816(4) 0.039(2) Uani 1 1 d . . .
C3 C 0.2477(4) 0.9915(4) 0.1847(4) 0.043(3) Uani 1 1 d . . .
C4 C 0.2580(4) 0.9422(4) 0.1970(5) 0.047(3) Uani 1 1 d . . .
C5 C 0.2199(4) 0.9092(3) 0.2095(3) 0.034(2) Uani 1 1 d . . .
C6 C 0.2314(4) 0.8584(3) 0.2266(3) 0.033(2) Uani 1 1 d . . .
C7 C 0.1723(4) 0.9258(4) 0.2069(4) 0.045(3) Uani 1 1 d . . .
H7 H 0.1468 0.9044 0.2158 0.055 Uiso 1 1 calc R . .
C8 C 0.1603(4) 0.9738(4) 0.1913(4) 0.046(3) Uani 1 1 d . . .
O5 O 0.0126(10) 0.0130(10) 0.0709(6) 0.122(8) Uani 0.50 1 d PDU . .
N2 N 0.0282(12) 0.0282(12) 0.0282(12) 0.107(9) Uani 0.50 3 d SPDU . .
O6 O 0.3862(18) 0.9504(18) 0.2537(17) 0.142(16) Uani 0.33 1 d PU . .
O7 O 0.3298(6) 0.1151(5) 0.1897(5) 0.049(4) Uani 0.50 1 d PU . .
O8 O 0.0489(17) 0.0476(17) 0.2094(18) 0.056(12) Uani 0.17 1 d PU . .
O9 O 0.964(3) 0.949(3) 0.086(3) 0.11(2) Uani 0.17 1 d PU . .
O10 O 0.0784(17) 0.0784(17) 0.0784(17) 0.212(10) Uani 0.50 3 d SPU . .
